data_7012029
loop_
_publ_author_name
'Richardson, Chris'
'Steel, Peter J.'

_publ_section_title
;
 Benzotriazole as a structural component in chelating and bridging
 heterocyclic ligands; ruthenium, palladium, copper and silver
 complexes
;
_journal_issue 5
_journal_name_full 'Dalton Transactions'
_journal_page_first 992
_journal_paper_doi 10.1039/b206990c
_journal_year 2003
_chemical_formula_sum 'C62.5 H47.5 Cl6 Cu4 N18.5 O6'
_chemical_formula_weight 1620.55
_chemical_name_systematic
; 
? 
;
_space_group_IT_number 15
_symmetry_cell_setting monoclinic
_symmetry_space_group_name_Hall '-C 2yc'
_symmetry_space_group_name_H-M 'C 1 2/c 1'
_atom_sites_solution_hydrogens geom
_atom_sites_solution_primary direct
_atom_sites_solution_secondary difmap
_audit_creation_method SHELXL-97
_cell_angle_alpha 90.00
_cell_angle_beta 109.214(7)
_cell_angle_gamma 90.00
_cell_formula_units_Z 8
_cell_length_a 42.585(19)
_cell_length_b 13.589(6)
_cell_length_c 24.550(11)
_cell_measurement_temperature 163(2)
_cell_volume 13415(10)
_computing_cell_refinement 'Bruker SMART'
_computing_data_collection 'Bruker SMART'
_computing_data_reduction 'Bruker SHELXTL'
_computing_molecular_graphics 'Bruker SHELXTL'
_computing_publication_material 'Bruker SHELXTL'
_computing_structure_refinement 'SHELXL-97 (Sheldrick, 1997)'
_computing_structure_solution 'SHELXS-97 (Sheldrick, 1990)'
_diffrn_ambient_temperature 163(2)
_diffrn_measured_fraction_theta_full 0.998
_diffrn_measured_fraction_theta_max 0.998
_diffrn_measurement_device_type 'CCD area detector'
_diffrn_measurement_method 'phi and omega scans'
_diffrn_radiation_monochromator graphite
_diffrn_radiation_source 'fine-focus sealed tube'
_diffrn_radiation_type MoK\a
_diffrn_radiation_wavelength 0.71073
_diffrn_reflns_av_R_equivalents 0.1007
_diffrn_reflns_av_sigmaI/netI 0.0786
_diffrn_reflns_limit_h_max 45
_diffrn_reflns_limit_h_min -45
_diffrn_reflns_limit_k_max 14
_diffrn_reflns_limit_k_min -11
_diffrn_reflns_limit_l_max 26
_diffrn_reflns_limit_l_min -26
_diffrn_reflns_number 60290
_diffrn_reflns_theta_full 22.50
_diffrn_reflns_theta_max 22.50
_diffrn_reflns_theta_min 1.89
_exptl_absorpt_coefficient_mu 1.556
_exptl_absorpt_correction_T_max 0.9404
_exptl_absorpt_correction_T_min 0.6698
_exptl_absorpt_correction_type multi-scan
_exptl_crystal_colour orange
_exptl_crystal_density_diffrn 1.605
_exptl_crystal_density_method 'not measured'
_exptl_crystal_description plate
_exptl_crystal_F_000 6544
_exptl_crystal_size_max 0.28
_exptl_crystal_size_mid 0.24
_exptl_crystal_size_min 0.04
_refine_diff_density_max 1.256
_refine_diff_density_min -0.518
_refine_diff_density_rms 0.094
_refine_ls_extinction_method none
_refine_ls_goodness_of_fit_ref 0.960
_refine_ls_hydrogen_treatment mixed
_refine_ls_matrix_type full
_refine_ls_number_parameters 884
_refine_ls_number_reflns 8759
_refine_ls_number_restraints 395
_refine_ls_restrained_S_all 0.989
_refine_ls_R_factor_all 0.0886
_refine_ls_R_factor_gt 0.0495
_refine_ls_shift/su_max 0.009
_refine_ls_shift/su_mean 0.000
_refine_ls_structure_factor_coef Fsqd
_refine_ls_weighting_details 'calc w=1/[\s^2^(Fo^2^)+(0.0779P)^2^+0.0000P] where P=(Fo^2^+2Fc^2^)/3'
_refine_ls_weighting_scheme calc
_refine_ls_wR_factor_gt 0.1165
_refine_ls_wR_factor_ref 0.1306
_reflns_number_gt 5735
_reflns_number_total 8759
_reflns_threshold_expression >2sigma(I)
_cod_data_source_file b206990c.txt
_cod_data_source_block 3crq7(complex19)
_cod_depositor_comments
;
The following automatic conversions were performed:
'_symmetry_cell_setting' value 'Monoclinic' changed to 'monoclinic'
according to '/home/adriana/struct/CIF-dictionaries/cif_core.dic'
dictionary named 'cif_core.dic' version 2.4.1 from 2010-06-29.

Automatic conversion script
Id: cif_fix_enum 1555 2011-01-17 13:19:09Z saulius 
;
_cod_original_sg_symbol_H-M C2/c
_cod_original_formula_sum 'C62.50 H47.50 Cl6 Cu4 N18.50 O6'
_cod_database_code 7012029

loop_
_symmetry_equiv_pos_as_xyz
'x, y, z'
'-x, y, -z+1/2'
'x+1/2, y+1/2, z'
'-x+1/2, y+1/2, -z+1/2'
'-x, -y, -z'
'x, -y, z-1/2'
'-x+1/2, -y+1/2, -z'
'x+1/2, -y+1/2, z-1/2'

loop_
_atom_site_label
_atom_site_type_symbol
_atom_site_fract_x
_atom_site_fract_y
_atom_site_fract_z
_atom_site_U_iso_or_equiv
_atom_site_adp_type
_atom_site_occupancy
_atom_site_symmetry_multiplicity
_atom_site_calc_flag
_atom_site_refinement_flags
_atom_site_disorder_assembly
_atom_site_disorder_group
Cu1 Cu 0.164321(19) 0.24244(5) 0.17873(3) 0.0226(2) Uani 1 1 d . . .
Cu2 Cu 0.131761(19) 0.15452(6) 0.26560(3) 0.0228(2) Uani 1 1 d . . .
Cu3 Cu 0.123458(19) 0.04847(5) 0.14872(3) 0.0231(2) Uani 1 1 d . . .
Cu4 Cu 0.087647(19) 0.24769(6) 0.14988(3) 0.0261(2) Uani 1 1 d . . .
Cl1 Cl 0.11976(5) -0.01846(12) 0.23498(7) 0.0389(5) Uani 1 1 d . . .
Cl2 Cl 0.12713(4) 0.38085(12) 0.15263(8) 0.0360(5) Uani 1 1 d . . .
Cl3 Cl 0.16926(4) 0.11029(12) 0.11985(7) 0.0306(4) Uani 1 1 d . . .
Cl4 Cl 0.07330(4) 0.11927(13) 0.08038(7) 0.0356(5) Uani 1 1 d . . .
Cl5 Cl 0.07836(4) 0.22969(13) 0.24242(7) 0.0334(4) Uani 1 1 d . . .
Cl6 Cl 0.18520(4) 0.22325(12) 0.28377(7) 0.0280(4) Uani 1 1 d . . .
O1 O 0.12680(9) 0.1735(3) 0.18620(16) 0.0200(10) Uani 1 1 d . . .
N11 N 0.11245(12) -0.1909(3) 0.04654(18) 0.0256(13) Uani 1 1 d D . .
N21 N 0.10549(13) -0.0983(3) 0.0598(2) 0.0264(13) Uani 1 1 d D . .
N31 N 0.12388(12) -0.0811(3) 0.1130(2) 0.0231(13) Uani 1 1 d D . .
C3A1 C 0.14353(14) -0.1625(4) 0.1362(2) 0.0236(16) Uani 1 1 d D . .
C41 C 0.16724(16) -0.1779(5) 0.1905(2) 0.0347(18) Uani 1 1 d D . .
H41 H 0.1724 -0.1287 0.2197 0.042 Uiso 1 1 calc R . .
C51 C 0.18272(18) -0.2681(5) 0.1995(3) 0.042(2) Uani 1 1 d D . .
H51 H 0.1991 -0.2817 0.2357 0.050 Uiso 1 1 calc R . .
C61 C 0.17485(17) -0.3405(5) 0.1566(3) 0.040(2) Uani 1 1 d D . .
H61 H 0.1856 -0.4026 0.1652 0.048 Uiso 1 1 calc R . .
C71 C 0.15241(16) -0.3255(4) 0.1028(3) 0.0354(19) Uani 1 1 d D . .
H71 H 0.1476 -0.3750 0.0738 0.043 Uiso 1 1 calc R . .
C7A1 C 0.13677(15) -0.2330(4) 0.0926(2) 0.0279(17) Uani 1 1 d D . .
C1'1 C 0.09819(14) -0.2283(4) -0.0117(2) 0.0266(16) Uani 1 1 d D . .
N2'1 N 0.11816(14) -0.2906(4) -0.0241(2) 0.0392(15) Uani 1 1 d D . .
C3'1 C 0.10742(19) -0.3335(6) -0.0774(3) 0.053(2) Uani 1 1 d D . .
H3'1 H 0.1211 -0.3818 -0.0865 0.063 Uiso 1 1 calc R . .
C4'1 C 0.07778(19) -0.3096(5) -0.1181(3) 0.050(2) Uani 1 1 d D . .
H4'1 H 0.0717 -0.3385 -0.1554 0.060 Uiso 1 1 calc R . .
C4A1 C 0.05632(16) -0.2429(5) -0.1050(3) 0.0387(19) Uani 1 1 d D . .
C5'1 C 0.02515(18) -0.2172(6) -0.1444(3) 0.053(2) Uani 1 1 d D . .
H5'1 H 0.0186 -0.2443 -0.1821 0.064 Uiso 1 1 calc R . .
C6'1 C 0.00382(18) -0.1539(6) -0.1301(3) 0.055(2) Uani 1 1 d D . .
H6'1 H -0.0170 -0.1375 -0.1578 0.066 Uiso 1 1 calc R . .
C7'1 C 0.01297(16) -0.1142(6) -0.0747(3) 0.047(2) Uani 1 1 d D . .
H7'1 H -0.0020 -0.0723 -0.0643 0.056 Uiso 1 1 calc R . .
C8'1 C 0.04370(15) -0.1355(5) -0.0348(3) 0.0365(19) Uani 1 1 d D . .
H8'1 H 0.0497 -0.1067 0.0025 0.044 Uiso 1 1 calc R . .
C8A1 C 0.06658(14) -0.1994(5) -0.0482(2) 0.0324(18) Uani 1 1 d D . .
N12 N 0.00325(12) 0.3741(4) 0.0469(2) 0.0380(16) Uani 1 1 d D . .
N22 N 0.03012(13) 0.3136(4) 0.0603(2) 0.0362(15) Uani 1 1 d D . .
N32 N 0.04826(12) 0.3304(4) 0.1137(2) 0.0307(14) Uani 1 1 d D . .
C3A2 C 0.03398(16) 0.4043(5) 0.1365(3) 0.0349(18) Uani 1 1 d D . .
C42 C 0.04503(19) 0.4483(5) 0.1909(3) 0.051(2) Uani 1 1 d D . .
H42 H 0.0653 0.4296 0.2194 0.061 Uiso 1 1 calc R . .
C52 C 0.0249(2) 0.5200(6) 0.2006(4) 0.075(3) Uani 1 1 d D . .
H52 H 0.0309 0.5501 0.2375 0.090 Uiso 1 1 calc R . .
C62 C -0.0044(2) 0.5504(7) 0.1576(4) 0.080(3) Uani 1 1 d D . .
H62 H -0.0169 0.6029 0.1657 0.097 Uiso 1 1 calc R . .
C72 C -0.01537(19) 0.5068(6) 0.1047(4) 0.065(3) Uani 1 1 d D . .
H72 H -0.0358 0.5256 0.0765 0.078 Uiso 1 1 calc R . .
C7A2 C 0.00486(16) 0.4329(5) 0.0939(3) 0.040(2) Uani 1 1 d D . .
C1'2 C -0.02207(16) 0.3703(5) -0.0094(3) 0.044(2) Uani 1 1 d D . .
N2'2 N -0.04382(15) 0.4404(4) -0.0151(3) 0.0552(19) Uani 1 1 d D . .
C3'2 C -0.07044(19) 0.4435(6) -0.0648(4) 0.066(3) Uani 1 1 d D . .
H3'2 H -0.0859 0.4959 -0.0700 0.079 Uiso 1 1 calc R . .
C4'2 C -0.07563(19) 0.3748(6) -0.1068(4) 0.067(3) Uani 1 1 d D . .
H4'2 H -0.0948 0.3785 -0.1401 0.080 Uiso 1 1 calc R . .
C4A2 C -0.05283(17) 0.2986(6) -0.1012(3) 0.055(2) Uani 1 1 d D . .
C5'2 C -0.0580(2) 0.2230(7) -0.1421(3) 0.078(3) Uani 1 1 d D . .
H5'2 H -0.0779 0.2232 -0.1745 0.093 Uiso 1 1 calc R . .
C6'2 C -0.0352(2) 0.1482(7) -0.1368(3) 0.082(3) Uani 1 1 d D . .
H6'2 H -0.0394 0.0971 -0.1647 0.098 Uiso 1 1 calc R . .
C7'2 C -0.00591(19) 0.1489(6) -0.0899(3) 0.064(3) Uani 1 1 d D . .
H7'2 H 0.0103 0.0993 -0.0869 0.077 Uiso 1 1 calc R . .
C8'2 C 0.00013(18) 0.2203(5) -0.0474(3) 0.052(2) Uani 1 1 d D . .
H8'2 H 0.0203 0.2184 -0.0157 0.063 Uiso 1 1 calc R . .
C8A2 C -0.02348(16) 0.2966(5) -0.0506(3) 0.045(2) Uani 1 1 d D . .
N13 N 0.16698(11) 0.0993(4) 0.43658(18) 0.0218(13) Uani 1 1 d D . .
N23 N 0.16678(12) 0.1439(4) 0.38704(19) 0.0255(13) Uani 1 1 d D . .
N33 N 0.13838(12) 0.1247(4) 0.34755(19) 0.0236(13) Uani 1 1 d D . .
C3A3 C 0.11881(13) 0.0672(4) 0.3708(2) 0.0235(16) Uani 1 1 d D . .
C43 C 0.08687(14) 0.0282(5) 0.3457(3) 0.0302(17) Uani 1 1 d D . .
H43 H 0.0742 0.0395 0.3063 0.036 Uiso 1 1 calc R . .
C53 C 0.07486(15) -0.0275(5) 0.3814(3) 0.0339(18) Uani 1 1 d D . .
H53 H 0.0531 -0.0545 0.3665 0.041 Uiso 1 1 calc R . .
C63 C 0.09383(15) -0.0454(5) 0.4392(3) 0.0345(18) Uani 1 1 d D . .
H63 H 0.0846 -0.0856 0.4617 0.041 Uiso 1 1 calc R . .
C73 C 0.12511(15) -0.0075(4) 0.4646(2) 0.0246(16) Uani 1 1 d D . .
H73 H 0.1377 -0.0196 0.5039 0.030 Uiso 1 1 calc R . .
C7A3 C 0.13727(13) 0.0504(4) 0.4285(2) 0.0213(15) Uani 1 1 d D . .
C1'3 C 0.19573(13) 0.1084(5) 0.4886(2) 0.0249(16) Uani 1 1 d D . .
N2'3 N 0.18735(12) 0.1054(4) 0.5353(2) 0.0271(13) Uani 1 1 d D . .
C3'3 C 0.21285(16) 0.1152(5) 0.5868(2) 0.0325(18) Uani 1 1 d D . .
H3'3 H 0.2077 0.1118 0.6216 0.039 Uiso 1 1 calc R . .
C4'3 C 0.24516(16) 0.1294(5) 0.5906(3) 0.0313(18) Uani 1 1 d D . .
H4'3 H 0.2617 0.1380 0.6273 0.038 Uiso 1 1 calc R . .
C4A3 C 0.25405(14) 0.1313(4) 0.5404(2) 0.0270(17) Uani 1 1 d D . .
C5'3 C 0.28716(15) 0.1439(5) 0.5420(3) 0.0356(19) Uani 1 1 d D . .
H5'3 H 0.3042 0.1540 0.5780 0.043 Uiso 1 1 calc R . .
C6'3 C 0.29532(16) 0.1419(5) 0.4920(3) 0.0340(18) Uani 1 1 d D . .
H6'3 H 0.3177 0.1514 0.4937 0.041 Uiso 1 1 calc R . .
C7'3 C 0.27067(16) 0.1259(5) 0.4391(3) 0.0327(18) Uani 1 1 d D . .
H7'3 H 0.2766 0.1227 0.4051 0.039 Uiso 1 1 calc R . .
C8'3 C 0.23797(15) 0.1148(4) 0.4351(3) 0.0291(17) Uani 1 1 d D . .
H8'3 H 0.2216 0.1047 0.3983 0.035 Uiso 1 1 calc R . .
C8A3 C 0.22812(13) 0.1181(4) 0.4857(2) 0.0247(16) Uani 1 1 d D . .
N14 N 0.24470(13) 0.3644(4) 0.1500(3) 0.0444(18) Uani 1 1 d D . .
N24 N 0.21954(14) 0.2985(4) 0.1393(2) 0.0388(16) Uani 1 1 d D . .
N34 N 0.20327(12) 0.3184(4) 0.1746(2) 0.0263(13) Uani 1 1 d D . .
C3A4 C 0.21796(14) 0.3981(4) 0.2092(2) 0.0267(17) Uani 1 1 d D . .
C44 C 0.20974(17) 0.4469(4) 0.2527(3) 0.0364(19) Uani 1 1 d D . .
H44 H 0.1915 0.4271 0.2644 0.044 Uiso 1 1 calc R . .
C54 C 0.22957(19) 0.5254(5) 0.2775(3) 0.049(2) Uani 1 1 d D . .
H54 H 0.2247 0.5610 0.3071 0.059 Uiso 1 1 calc R . .
C64 C 0.25654(19) 0.5553(5) 0.2611(3) 0.051(2) Uani 1 1 d D . .
H64 H 0.2693 0.6103 0.2799 0.061 Uiso 1 1 calc R . .
C74 C 0.26522(17) 0.5082(5) 0.2190(3) 0.051(2) Uani 1 1 d D . .
H74 H 0.2838 0.5275 0.2082 0.061 Uiso 1 1 calc R . .
C7A4 C 0.24456(15) 0.4287(4) 0.1928(3) 0.0337(18) Uani 1 1 d D . .
C1'4 C 0.27182(18) 0.3550(6) 0.1261(3) 0.060(3) Uani 1 1 d D . .
N2'4 N 0.30101(17) 0.3438(6) 0.1644(3) 0.079(2) Uani 1 1 d D . .
C3'4 C 0.3276(2) 0.3371(8) 0.1444(4) 0.093(4) Uani 1 1 d D . .
H3'4 H 0.3493 0.3279 0.1712 0.112 Uiso 1 1 calc R . .
C4'4 C 0.3233(2) 0.3434(7) 0.0869(4) 0.084(4) Uani 1 1 d D . .
H4'4 H 0.3422 0.3378 0.0746 0.100 Uiso 1 1 calc R . .
C4A4 C 0.2924(2) 0.3577(6) 0.0461(4) 0.065(3) Uani 1 1 d D . .
C5'4 C 0.2858(3) 0.3643(7) -0.0128(5) 0.107(5) Uani 1 1 d D . .
H5'4 H 0.3038 0.3577 -0.0273 0.129 Uiso 1 1 calc R . .
C6'4 C 0.2538(3) 0.3801(7) -0.0523(4) 0.096(5) Uani 1 1 d D . .
H6'4 H 0.2505 0.3853 -0.0924 0.115 Uiso 1 1 calc R . .
C7'4 C 0.2271(3) 0.3882(6) -0.0319(4) 0.134(6) Uani 1 1 d D . .
H7'4 H 0.2054 0.3994 -0.0582 0.161 Uiso 1 1 calc R . .
C8'4 C 0.2319(2) 0.3800(5) 0.0263(3) 0.055(3) Uani 1 1 d D . .
H8'4 H 0.2133 0.3849 0.0393 0.066 Uiso 1 1 calc R . .
C8A4 C 0.2641(2) 0.3643(5) 0.0674(3) 0.065(3) Uani 1 1 d D . .
N91 N 0.0186(6) -0.1718(14) 0.2602(9) 0.25(3) Uani 0.50 1 d PD . .
C91 C 0.0525(7) -0.2108(19) 0.2833(12) 0.150(11) Uani 0.50 1 d PDU . .
H91A H 0.0555 -0.2634 0.2581 0.225 Uiso 0.50 1 calc PR . .
H91B H 0.0563 -0.2371 0.3221 0.225 Uiso 0.50 1 calc PR . .
H91C H 0.0685 -0.1579 0.2851 0.225 Uiso 0.50 1 calc PR . .
O91 O 0.0000 -0.2420(15) 0.2500 0.208(9) Uani 1 2 d SDU . .
O92 O 0.0000 -0.101(2) 0.2500 0.283(14) Uani 1 2 d SDU . .
N92 N 0.1352(6) -0.5283(12) -0.1819(7) 0.389(17) Uani 1 1 d DU . .
C92 C 0.1272(5) -0.6030(12) -0.2278(7) 0.189(7) Uani 1 1 d DU . .
H92A H 0.1478 -0.6343 -0.2287 0.284 Uiso 1 1 calc R . .
H92B H 0.1160 -0.5716 -0.2651 0.284 Uiso 1 1 calc R . .
H92C H 0.1126 -0.6530 -0.2202 0.284 Uiso 1 1 calc R . .
O93 O 0.1642(5) -0.5414(17) -0.1695(9) 0.349(11) Uani 1 1 d DU . .
O94 O 0.1077(6) -0.5022(19) -0.1862(10) 0.470(15) Uani 1 1 d DU . .
N93 N 0.1153(4) -0.6314(15) -0.0305(10) 1.04(8) Uani 1 1 d DU . .
C93 C 0.0945(7) -0.683(2) -0.0827(12) 0.426(19) Uani 1 1 d DU . .
H93A H 0.0945 -0.6459 -0.1170 0.639 Uiso 1 1 calc R . .
H93B H 0.0716 -0.6880 -0.0820 0.639 Uiso 1 1 calc R . .
H93C H 0.1034 -0.7490 -0.0840 0.639 Uiso 1 1 calc R . .
O95 O 0.1128(5) -0.6919(15) 0.0038(8) 0.318(9) Uani 1 1 d DU . .
O96 O 0.1329(4) -0.5707(13) 0.0014(7) 0.298(8) Uani 1 1 d DU . .

loop_
_atom_site_aniso_label
_atom_site_aniso_U_11
_atom_site_aniso_U_22
_atom_site_aniso_U_33
_atom_site_aniso_U_23
_atom_site_aniso_U_13
_atom_site_aniso_U_12
Cu1 0.0253(5) 0.0208(5) 0.0239(4) 0.0001(4) 0.0110(4) -0.0030(4)
Cu2 0.0263(5) 0.0249(5) 0.0181(4) 0.0019(4) 0.0084(4) -0.0009(4)
Cu3 0.0297(5) 0.0192(5) 0.0216(5) -0.0019(4) 0.0099(4) -0.0013(4)
Cu4 0.0258(5) 0.0266(5) 0.0251(5) 0.0021(4) 0.0073(4) 0.0051(4)
Cl1 0.0718(14) 0.0229(10) 0.0300(10) -0.0001(8) 0.0277(10) -0.0031(9)
Cl2 0.0297(10) 0.0233(10) 0.0515(12) 0.0097(8) 0.0085(9) 0.0039(8)
Cl3 0.0336(10) 0.0303(10) 0.0340(10) -0.0103(8) 0.0195(8) -0.0058(8)
Cl4 0.0304(10) 0.0376(11) 0.0306(10) -0.0088(8) -0.0013(8) 0.0060(8)
Cl5 0.0299(10) 0.0478(12) 0.0254(9) 0.0036(8) 0.0132(8) 0.0095(9)
Cl6 0.0274(10) 0.0350(10) 0.0207(9) 0.0052(7) 0.0066(8) -0.0048(8)
O1 0.019(2) 0.020(2) 0.020(2) 0.0000(19) 0.0062(19) -0.0038(19)
N11 0.030(3) 0.022(3) 0.025(3) -0.006(3) 0.009(3) -0.005(3)
N21 0.034(4) 0.022(3) 0.020(3) -0.002(3) 0.005(3) 0.000(3)
N31 0.028(3) 0.020(3) 0.024(3) -0.001(3) 0.014(3) 0.001(3)
C3A1 0.031(4) 0.021(4) 0.021(4) -0.005(3) 0.010(3) -0.001(3)
C41 0.040(5) 0.037(5) 0.025(4) -0.007(3) 0.008(4) -0.004(4)
C51 0.047(5) 0.048(5) 0.029(4) 0.002(4) 0.011(4) 0.017(4)
C61 0.055(5) 0.032(4) 0.036(5) 0.010(4) 0.020(4) 0.021(4)
C71 0.046(5) 0.020(4) 0.045(5) -0.005(3) 0.022(4) -0.001(4)
C7A1 0.036(4) 0.027(4) 0.022(4) 0.004(3) 0.012(3) -0.001(3)
C1'1 0.036(5) 0.018(4) 0.027(4) 0.001(3) 0.012(4) -0.004(3)
N2'1 0.048(4) 0.038(4) 0.033(4) -0.006(3) 0.014(3) -0.001(3)
C3'1 0.073(7) 0.052(5) 0.036(5) -0.019(4) 0.021(5) -0.007(5)
C4'1 0.077(7) 0.042(5) 0.025(5) -0.006(4) 0.009(5) -0.017(5)
C4A1 0.046(5) 0.035(5) 0.030(4) 0.002(4) 0.005(4) -0.019(4)
C5'1 0.061(6) 0.059(6) 0.032(5) 0.007(4) 0.004(5) -0.026(5)
C6'1 0.032(5) 0.080(7) 0.044(6) 0.019(5) -0.002(4) -0.021(5)
C7'1 0.029(5) 0.064(6) 0.049(6) 0.015(5) 0.015(4) -0.004(4)
C8'1 0.027(4) 0.049(5) 0.032(4) 0.005(4) 0.008(4) -0.011(4)
C8A1 0.038(5) 0.034(4) 0.030(4) 0.001(3) 0.018(4) -0.013(4)
N12 0.032(4) 0.036(4) 0.044(4) 0.016(3) 0.011(3) 0.006(3)
N22 0.029(4) 0.033(4) 0.041(4) 0.010(3) 0.004(3) 0.006(3)
N32 0.026(3) 0.032(4) 0.031(4) 0.005(3) 0.005(3) 0.001(3)
C3A2 0.044(5) 0.027(4) 0.040(5) 0.003(4) 0.022(4) 0.006(4)
C42 0.058(6) 0.041(5) 0.059(6) 0.003(4) 0.027(5) 0.004(4)
C52 0.116(9) 0.051(6) 0.070(7) -0.001(5) 0.049(7) 0.029(6)
C62 0.108(9) 0.076(7) 0.068(7) 0.010(6) 0.043(7) 0.054(7)
C72 0.054(6) 0.073(7) 0.079(7) 0.021(6) 0.035(6) 0.025(5)
C7A2 0.036(5) 0.033(5) 0.058(6) 0.017(4) 0.024(4) 0.009(4)
C1'2 0.040(5) 0.038(5) 0.050(5) 0.015(4) 0.008(4) -0.005(4)
N2'2 0.040(4) 0.041(4) 0.077(5) 0.028(4) 0.009(4) 0.006(4)
C3'2 0.038(6) 0.070(7) 0.082(8) 0.044(6) 0.007(6) 0.010(5)
C4'2 0.034(5) 0.092(8) 0.058(7) 0.042(6) -0.006(5) 0.001(6)
C4A2 0.034(5) 0.082(7) 0.043(6) 0.023(5) 0.005(4) -0.007(5)
C5'2 0.051(7) 0.120(10) 0.045(6) 0.011(6) -0.007(5) -0.025(7)
C6'2 0.076(8) 0.112(10) 0.046(6) -0.009(6) 0.006(6) -0.008(7)
C7'2 0.044(6) 0.096(8) 0.050(6) -0.009(5) 0.011(5) -0.001(5)
C8'2 0.041(5) 0.073(6) 0.043(5) 0.006(5) 0.015(4) -0.001(5)
C8A2 0.042(5) 0.049(5) 0.044(5) 0.020(4) 0.016(4) -0.005(4)
N13 0.026(3) 0.025(3) 0.016(3) 0.000(2) 0.008(3) 0.001(3)
N23 0.030(4) 0.030(3) 0.017(3) 0.002(3) 0.007(3) 0.001(3)
N33 0.024(3) 0.028(3) 0.019(3) 0.005(3) 0.008(3) 0.000(3)
C3A3 0.032(4) 0.021(4) 0.025(4) 0.001(3) 0.019(3) 0.004(3)
C43 0.031(4) 0.038(4) 0.022(4) -0.002(3) 0.008(3) 0.001(4)
C53 0.028(4) 0.046(5) 0.030(4) -0.003(4) 0.013(4) -0.004(4)
C63 0.043(5) 0.035(4) 0.036(5) 0.005(4) 0.028(4) 0.000(4)
C73 0.030(4) 0.024(4) 0.023(4) -0.001(3) 0.014(3) 0.003(3)
C7A3 0.024(4) 0.022(4) 0.021(4) -0.003(3) 0.012(3) 0.002(3)
C1'3 0.030(4) 0.020(4) 0.025(4) 0.002(3) 0.009(3) -0.001(3)
N2'3 0.036(4) 0.032(3) 0.016(3) 0.005(3) 0.012(3) 0.002(3)
C3'3 0.051(5) 0.026(4) 0.017(4) 0.006(3) 0.008(4) 0.002(4)
C4'3 0.041(5) 0.026(4) 0.022(4) 0.001(3) 0.005(4) 0.006(3)
C4A3 0.031(4) 0.015(4) 0.035(4) 0.004(3) 0.011(4) -0.001(3)
C5'3 0.036(5) 0.026(4) 0.035(5) -0.004(3) -0.001(4) -0.007(3)
C6'3 0.031(4) 0.021(4) 0.053(5) 0.005(4) 0.019(4) 0.001(3)
C7'3 0.044(5) 0.022(4) 0.037(5) 0.005(3) 0.020(4) 0.008(3)
C8'3 0.035(5) 0.020(4) 0.034(4) 0.000(3) 0.014(4) 0.001(3)
C8A3 0.034(4) 0.013(4) 0.027(4) 0.006(3) 0.010(4) 0.002(3)
N14 0.041(4) 0.039(4) 0.072(5) 0.007(4) 0.044(4) -0.008(3)
N24 0.048(4) 0.032(4) 0.049(4) -0.002(3) 0.033(3) -0.006(3)
N34 0.028(3) 0.026(3) 0.028(3) -0.001(3) 0.014(3) -0.006(3)
C3A4 0.029(4) 0.019(4) 0.029(4) 0.009(3) 0.005(3) -0.004(3)
C44 0.049(5) 0.028(4) 0.029(4) 0.004(3) 0.007(4) -0.011(4)
C54 0.068(6) 0.037(5) 0.030(5) 0.004(4) 0.000(4) -0.014(5)
C64 0.062(6) 0.035(5) 0.042(5) -0.005(4) -0.002(5) -0.009(5)
C74 0.033(5) 0.028(5) 0.080(7) 0.022(5) 0.004(5) -0.011(4)
C7A4 0.039(5) 0.020(4) 0.047(5) 0.003(4) 0.021(4) -0.001(4)
C1'4 0.080(8) 0.036(5) 0.056(6) -0.009(5) 0.009(6) -0.009(5)
N2'4 0.055(5) 0.095(7) 0.094(7) -0.011(5) 0.034(5) -0.014(5)
C3'4 0.082(8) 0.092(8) 0.132(11) -0.010(8) 0.073(8) -0.014(7)
C4'4 0.125(11) 0.045(6) 0.117(10) -0.012(7) 0.088(9) -0.029(7)
C4A4 0.090(8) 0.019(5) 0.116(10) -0.002(5) 0.076(8) -0.009(5)
C5'4 0.226(17) 0.028(6) 0.125(11) 0.007(7) 0.135(12) -0.002(8)
C6'4 0.207(15) 0.025(6) 0.084(9) 0.001(6) 0.086(10) 0.008(8)
C7'4 0.32(2) 0.017(5) 0.088(9) -0.012(5) 0.101(12) -0.035(9)
C8'4 0.122(9) 0.018(4) 0.040(5) -0.006(4) 0.045(6) -0.022(5)
C8A4 0.103(8) 0.015(5) 0.072(7) -0.008(4) 0.022(7) -0.011(5)
N91 0.14(2) 0.56(8) 0.047(15) -0.09(3) 0.048(18) -0.18(4)
C91 0.22(2) 0.106(16) 0.131(18) -0.036(14) 0.072(16) -0.029(16)
O91 0.214(16) 0.219(15) 0.228(17) 0.000 0.122(14) 0.000
O92 0.31(2) 0.29(2) 0.25(2) 0.000 0.101(17) 0.000
N92 0.32(2) 0.49(3) 0.40(2) -0.027(18) 0.184(19) 0.079(19)
C92 0.262(17) 0.163(13) 0.145(12) -0.017(10) 0.070(12) 0.058(12)
O93 0.351(18) 0.409(19) 0.335(17) 0.098(14) 0.179(14) -0.090(15)
O94 0.50(2) 0.50(2) 0.340(19) -0.058(15) 0.032(15) 0.274(17)
N93 1.05(9) 1.03(9) 1.04(9) 0.02(2) 0.33(3) 0.01(2)
C93 0.47(3) 0.32(2) 0.44(3) 0.016(19) 0.088(18) 0.073(19)
O95 0.427(19) 0.311(15) 0.236(13) -0.093(12) 0.133(13) -0.020(14)
O96 0.391(17) 0.266(14) 0.287(14) 0.066(12) 0.179(13) -0.013(13)

loop_
_atom_type_symbol
_atom_type_description
_atom_type_scat_dispersion_real
_atom_type_scat_dispersion_imag
_atom_type_scat_source
C C 0.0033 0.0016 'International Tables Vol C Tables 4.2.6.8 and 6.1.1.4'
H H 0.0000 0.0000 'International Tables Vol C Tables 4.2.6.8 and 6.1.1.4'
N N 0.0061 0.0033 'International Tables Vol C Tables 4.2.6.8 and 6.1.1.4'
O O 0.0106 0.0060 'International Tables Vol C Tables 4.2.6.8 and 6.1.1.4'
Cl Cl 0.1484 0.1585 'International Tables Vol C Tables 4.2.6.8 and 6.1.1.4'
Cu Cu 0.3201 1.2651 'International Tables Vol C Tables 4.2.6.8 and 6.1.1.4'

loop_
_geom_angle_atom_site_label_1
_geom_angle_atom_site_label_2
_geom_angle_atom_site_label_3
_geom_angle
_geom_angle_site_symmetry_1
_geom_angle_site_symmetry_3
_geom_angle_publ_flag
O1 Cu1 N34 176.95(19) . . ?
O1 Cu1 Cl3 86.07(13) . . ?
N34 Cu1 Cl3 96.87(15) . . ?
O1 Cu1 Cl2 84.91(13) . . ?
N34 Cu1 Cl2 93.90(16) . . ?
Cl3 Cu1 Cl2 128.01(7) . . ?
O1 Cu1 Cl6 82.65(12) . . ?
N34 Cu1 Cl6 95.15(15) . . ?
Cl3 Cu1 Cl6 119.32(7) . . ?
Cl2 Cu1 Cl6 110.04(7) . . ?
O1 Cu2 N33 175.55(19) . . ?
O1 Cu2 Cl6 85.16(12) . . ?
N33 Cu2 Cl6 94.76(14) . . ?
O1 Cu2 Cl5 85.53(12) . . ?
N33 Cu2 Cl5 97.81(15) . . ?
Cl6 Cu2 Cl5 131.25(7) . . ?
O1 Cu2 Cl1 82.83(12) . . ?
N33 Cu2 Cl1 93.46(15) . . ?
Cl6 Cu2 Cl1 121.58(7) . . ?
Cl5 Cu2 Cl1 104.45(7) . . ?
O1 Cu3 N31 175.45(19) . . ?
O1 Cu3 Cl1 85.81(13) . . ?
N31 Cu3 Cl1 93.89(15) . . ?
O1 Cu3 Cl3 83.91(12) . . ?
N31 Cu3 Cl3 93.07(15) . . ?
Cl1 Cu3 Cl3 133.77(7) . . ?
O1 Cu3 Cl4 83.71(12) . . ?
N31 Cu3 Cl4 100.41(15) . . ?
Cl1 Cu3 Cl4 117.91(8) . . ?
Cl3 Cu3 Cl4 105.54(7) . . ?
O1 Cu4 N32 177.3(2) . . ?
O1 Cu4 Cl4 85.74(13) . . ?
N32 Cu4 Cl4 96.66(16) . . ?
O1 Cu4 Cl5 84.04(13) . . ?
N32 Cu4 Cl5 95.82(16) . . ?
Cl4 Cu4 Cl5 120.81(7) . . ?
O1 Cu4 Cl2 83.75(13) . . ?
N32 Cu4 Cl2 93.78(16) . . ?
Cl4 Cu4 Cl2 124.95(7) . . ?
Cl5 Cu4 Cl2 111.54(7) . . ?
Cu3 Cl1 Cu2 80.67(6) . . ?
Cu1 Cl2 Cu4 79.40(6) . . ?
Cu1 Cl3 Cu3 80.94(6) . . ?
Cu4 Cl4 Cu3 80.54(6) . . ?
Cu2 Cl5 Cu4 80.29(6) . . ?
Cu2 Cl6 Cu1 81.37(5) . . ?
Cu4 O1 Cu2 109.64(19) . . ?
Cu4 O1 Cu1 109.05(19) . . ?
Cu2 O1 Cu1 110.43(19) . . ?
Cu4 O1 Cu3 109.28(19) . . ?
Cu2 O1 Cu3 109.70(19) . . ?
Cu1 O1 Cu3 108.72(19) . . ?
N21 N11 C7A1 110.6(4) . . ?
N21 N11 C1'1 120.6(4) . . ?
C7A1 N11 C1'1 128.3(4) . . ?
N31 N21 N11 107.4(4) . . ?
N21 N31 C3A1 110.5(4) . . ?
N21 N31 Cu3 121.0(4) . . ?
C3A1 N31 Cu3 128.4(4) . . ?
N31 C3A1 C7A1 106.8(4) . . ?
N31 C3A1 C41 131.1(5) . . ?
C7A1 C3A1 C41 122.1(5) . . ?
C51 C41 C3A1 116.4(5) . . ?
C41 C51 C61 121.5(6) . . ?
C71 C61 C51 122.8(6) . . ?
C61 C71 C7A1 116.4(5) . . ?
N11 C7A1 C3A1 104.7(4) . . ?
N11 C7A1 C71 134.4(5) . . ?
C3A1 C7A1 C71 120.8(5) . . ?
N2'1 C1'1 C8A1 126.4(5) . . ?
N2'1 C1'1 N11 111.3(5) . . ?
C8A1 C1'1 N11 122.2(5) . . ?
C1'1 N2'1 C3'1 117.5(5) . . ?
C4'1 C3'1 N2'1 122.4(6) . . ?
C3'1 C4'1 C4A1 120.2(6) . . ?
C4'1 C4A1 C5'1 123.0(6) . . ?
C4'1 C4A1 C8A1 118.4(5) . . ?
C5'1 C4A1 C8A1 118.6(6) . . ?
C6'1 C5'1 C4A1 122.3(6) . . ?
C5'1 C6'1 C7'1 119.6(6) . . ?
C8'1 C7'1 C6'1 120.4(6) . . ?
C7'1 C8'1 C8A1 121.6(6) . . ?
C1'1 C8A1 C8'1 127.5(5) . . ?
C1'1 C8A1 C4A1 115.0(5) . . ?
C8'1 C8A1 C4A1 117.5(5) . . ?
N22 N12 C7A2 110.0(4) . . ?
N22 N12 C1'2 120.8(5) . . ?
C7A2 N12 C1'2 129.2(5) . . ?
N32 N22 N12 108.0(5) . . ?
N22 N32 C3A2 109.9(5) . . ?
N22 N32 Cu4 119.2(4) . . ?
C3A2 N32 Cu4 130.8(4) . . ?
N32 C3A2 C7A2 107.5(5) . . ?
N32 C3A2 C42 130.0(6) . . ?
C7A2 C3A2 C42 122.5(5) . . ?
C52 C42 C3A2 116.0(6) . . ?
C42 C52 C62 122.0(7) . . ?
C72 C62 C52 122.0(7) . . ?
C62 C72 C7A2 116.9(7) . . ?
N12 C7A2 C3A2 104.6(5) . . ?
N12 C7A2 C72 134.8(6) . . ?
C3A2 C7A2 C72 120.5(6) . . ?
N2'2 C1'2 C8A2 125.4(6) . . ?
N2'2 C1'2 N12 110.9(5) . . ?
C8A2 C1'2 N12 123.6(5) . . ?
C1'2 N2'2 C3'2 118.1(6) . . ?
C4'2 C3'2 N2'2 122.5(7) . . ?
C3'2 C4'2 C4A2 120.2(7) . . ?
C4'2 C4A2 C5'2 122.1(7) . . ?
C4'2 C4A2 C8A2 118.4(6) . . ?
C5'2 C4A2 C8A2 119.4(6) . . ?
C6'2 C5'2 C4A2 122.0(7) . . ?
C5'2 C6'2 C7'2 119.0(7) . . ?
C8'2 C7'2 C6'2 121.4(7) . . ?
C7'2 C8'2 C8A2 121.0(6) . . ?
C1'2 C8A2 C8'2 127.8(6) . . ?
C1'2 C8A2 C4A2 115.1(6) . . ?
C8'2 C8A2 C4A2 117.0(6) . . ?
N23 N13 C7A3 110.5(4) . . ?
N23 N13 C1'3 120.3(4) . . ?
C7A3 N13 C1'3 129.2(4) . . ?
N33 N23 N13 107.9(4) . . ?
N23 N33 C3A3 109.9(4) . . ?
N23 N33 Cu2 120.1(3) . . ?
C3A3 N33 Cu2 128.8(4) . . ?
C7A3 C3A3 N33 107.1(4) . . ?
C7A3 C3A3 C43 121.8(5) . . ?
N33 C3A3 C43 131.0(5) . . ?
C53 C43 C3A3 115.9(5) . . ?
C43 C53 C63 121.9(6) . . ?
C73 C63 C53 122.9(5) . . ?
C63 C73 C7A3 115.3(5) . . ?
N13 C7A3 C3A3 104.5(4) . . ?
N13 C7A3 C73 133.4(5) . . ?
C3A3 C7A3 C73 122.1(5) . . ?
N2'3 C1'3 C8A3 126.9(5) . . ?
N2'3 C1'3 N13 111.9(5) . . ?
C8A3 C1'3 N13 121.1(5) . . ?
C1'3 N2'3 C3'3 116.2(5) . . ?
C4'3 C3'3 N2'3 123.4(6) . . ?
C3'3 C4'3 C4A3 120.1(5) . . ?
C4'3 C4A3 C5'3 122.3(5) . . ?
C4'3 C4A3 C8A3 118.1(5) . . ?
C5'3 C4A3 C8A3 119.6(5) . . ?
C6'3 C5'3 C4A3 121.0(6) . . ?
C5'3 C6'3 C7'3 120.0(6) . . ?
C8'3 C7'3 C6'3 121.3(6) . . ?
C7'3 C8'3 C8A3 120.8(5) . . ?
C1'3 C8A3 C8'3 127.6(5) . . ?
C1'3 C8A3 C4A3 115.1(5) . . ?
C8'3 C8A3 C4A3 117.2(5) . . ?
N24 N14 C7A4 111.6(4) . . ?
N24 N14 C1'4 122.9(5) . . ?
C7A4 N14 C1'4 124.6(5) . . ?
N34 N24 N14 107.1(4) . . ?
N24 N34 C3A4 109.7(4) . . ?
N24 N34 Cu1 124.3(4) . . ?
C3A4 N34 Cu1 126.1(4) . . ?
C7A4 C3A4 N34 107.6(5) . . ?
C7A4 C3A4 C44 120.9(5) . . ?
N34 C3A4 C44 131.4(5) . . ?
C54 C44 C3A4 115.9(6) . . ?
C44 C54 C64 122.9(6) . . ?
C74 C64 C54 122.3(6) . . ?
C64 C74 C7A4 114.9(6) . . ?
N14 C7A4 C3A4 104.0(5) . . ?
N14 C7A4 C74 132.9(6) . . ?
C3A4 C7A4 C74 123.1(5) . . ?
N2'4 C1'4 C8A4 127.8(7) . . ?
N2'4 C1'4 N14 114.4(6) . . ?
C8A4 C1'4 N14 117.6(6) . . ?
C1'4 N2'4 C3'4 116.9(7) . . ?
C4'4 C3'4 N2'4 121.3(8) . . ?
C3'4 C4'4 C4A4 122.1(8) . . ?
C4'4 C4A4 C5'4 126.0(8) . . ?
C4'4 C4A4 C8A4 116.6(7) . . ?
C5'4 C4A4 C8A4 117.4(7) . . ?
C4A4 C5'4 C6'4 123.4(8) . . ?
C7'4 C6'4 C5'4 119.0(8) . . ?
C8'4 C7'4 C6'4 120.5(9) . . ?
C7'4 C8'4 C8A4 121.7(7) . . ?
C1'4 C8A4 C8'4 126.8(7) . . ?
C1'4 C8A4 C4A4 115.3(7) . . ?
C8'4 C8A4 C4A4 117.9(6) . . ?
O91 N91 O92 104(3) . . ?
O91 N91 N91 52.0(14) . 2 ?
O92 N91 N91 52.1(14) . 2 ?
O91 N91 C91 107(2) . . ?
O92 N91 C91 148.9(19) . . ?
N91 N91 C91 158.4(14) 2 . ?
N91 O91 N91 76(3) . 2 ?
N91 O92 N91 76(3) 2 . ?
O93 N92 O94 168(3) . . ?
O93 N92 C92 93.0(18) . . ?
O94 N92 C92 100(2) . . ?
O95 N93 O96 101.1(19) . . ?
O95 N93 C93 96.8(19) . . ?
O96 N93 C93 162(3) . . ?

loop_
_geom_bond_atom_site_label_1
_geom_bond_atom_site_label_2
_geom_bond_distance
_geom_bond_site_symmetry_2
_geom_bond_publ_flag
Cu1 O1 1.913(4) . ?
Cu1 N34 1.984(5) . ?
Cu1 Cl3 2.3579(19) . ?
Cu1 Cl2 2.4059(19) . ?
Cu1 Cl6 2.449(2) . ?
Cu2 O1 1.908(4) . ?
Cu2 N33 1.980(5) . ?
Cu2 Cl6 2.362(2) . ?
Cu2 Cl5 2.385(2) . ?
Cu2 Cl1 2.470(2) . ?
Cu3 O1 1.915(4) . ?
Cu3 N31 1.970(5) . ?
Cu3 Cl1 2.357(2) . ?
Cu3 Cl3 2.4337(19) . ?
Cu3 Cl4 2.4379(19) . ?
Cu4 O1 1.901(4) . ?
Cu4 N32 1.971(5) . ?
Cu4 Cl4 2.376(2) . ?
Cu4 Cl5 2.443(2) . ?
Cu4 Cl2 2.456(2) . ?
N11 N21 1.357(5) . ?
N11 C7A1 1.380(6) . ?
N11 C1'1 1.450(6) . ?
N21 N31 1.304(5) . ?
N31 C3A1 1.390(6) . ?
C3A1 C7A1 1.394(6) . ?
C3A1 C41 1.400(6) . ?
C41 C51 1.375(7) . ?
C51 C61 1.399(7) . ?
C61 C71 1.367(7) . ?
C71 C7A1 1.407(6) . ?
C1'1 N2'1 1.305(6) . ?
C1'1 C8A1 1.405(7) . ?
N2'1 C3'1 1.366(7) . ?
C3'1 C4'1 1.367(7) . ?
C4'1 C4A1 1.398(7) . ?
C4A1 C5'1 1.405(7) . ?
C4A1 C8A1 1.444(7) . ?
C5'1 C6'1 1.377(8) . ?
C6'1 C7'1 1.394(8) . ?
C7'1 C8'1 1.383(7) . ?
C8'1 C8A1 1.422(7) . ?
N12 N22 1.358(6) . ?
N12 C7A2 1.385(6) . ?
N12 C1'2 1.447(6) . ?
N22 N32 1.306(6) . ?
N32 C3A2 1.384(6) . ?
C3A2 C7A2 1.390(7) . ?
C3A2 C42 1.395(7) . ?
C42 C52 1.371(7) . ?
C52 C62 1.404(8) . ?
C62 C72 1.363(8) . ?
C72 C7A2 1.405(7) . ?
C1'2 N2'2 1.303(6) . ?
C1'2 C8A2 1.410(7) . ?
N2'2 C3'2 1.365(7) . ?
C3'2 C4'2 1.355(8) . ?
C4'2 C4A2 1.395(8) . ?
C4A2 C5'2 1.403(8) . ?
C4A2 C8A2 1.444(7) . ?
C5'2 C6'2 1.383(8) . ?
C6'2 C7'2 1.391(8) . ?
C7'2 C8'2 1.385(7) . ?
C8'2 C8A2 1.429(7) . ?
N13 N23 1.356(5) . ?
N13 C7A3 1.384(6) . ?
N13 C1'3 1.455(6) . ?
N23 N33 1.304(5) . ?
N33 C3A3 1.394(6) . ?
C3A3 C7A3 1.393(6) . ?
C3A3 C43 1.400(6) . ?
C43 C53 1.378(7) . ?
C53 C63 1.404(7) . ?
C63 C73 1.372(7) . ?
C73 C7A3 1.406(6) . ?
C1'3 N2'3 1.309(6) . ?
C1'3 C8A3 1.411(6) . ?
N2'3 C3'3 1.375(6) . ?
C3'3 C4'3 1.362(7) . ?
C4'3 C4A3 1.403(7) . ?
C4A3 C5'3 1.408(7) . ?
C4A3 C8A3 1.443(7) . ?
C5'3 C6'3 1.382(7) . ?
C6'3 C7'3 1.392(7) . ?
C7'3 C8'3 1.372(7) . ?
C8'3 C8A3 1.437(7) . ?
N14 N24 1.354(6) . ?
N14 C7A4 1.369(6) . ?
N14 C1'4 1.463(7) . ?
N24 N34 1.303(6) . ?
N34 C3A4 1.392(6) . ?
C3A4 C7A4 1.385(6) . ?
C3A4 C44 1.396(7) . ?
C44 C54 1.372(7) . ?
C54 C64 1.397(7) . ?
C64 C74 1.366(7) . ?
C74 C7A4 1.408(7) . ?
C1'4 N2'4 1.298(7) . ?
C1'4 C8A4 1.373(7) . ?
N2'4 C3'4 1.376(7) . ?
C3'4 C4'4 1.366(8) . ?
C4'4 C4A4 1.378(8) . ?
C4A4 C5'4 1.381(8) . ?
C4A4 C8A4 1.468(7) . ?
C5'4 C6'4 1.407(9) . ?
C6'4 C7'4 1.388(9) . ?
C7'4 C8'4 1.380(8) . ?
C8'4 C8A4 1.426(7) . ?
N91 O91 1.211(10) . ?
N91 O92 1.214(11) . ?
N91 N91 1.49(5) 2 ?
N91 C91 1.468(10) . ?
O91 N91 1.211(10) 2 ?
O92 N91 1.214(11) 2 ?
N92 O93 1.187(10) . ?
N92 O94 1.195(10) . ?
N92 C92 1.471(10) . ?
N93 O95 1.205(11) . ?
N93 O96 1.213(11) . ?
N93 C93 1.474(11) . ?
